data_2014119
loop_
_publ_author_name
'Jin, Zhi-Min'
'Li, Li'
'Li, Mei-Chao'
'Hu, Mao-Lin'
'Shen, Liang'

_publ_section_title
;
 Diethyl 3,8-dimethyl-4,7-diazadeca-2,8-dienedioate
;
_journal_issue 9
_journal_name_full 'Acta Crystallographica Section C'
_journal_page_first o642
_journal_page_last o643
_journal_paper_doi 10.1107/S0108270104016130
_journal_volume 60
_journal_year 2004
_chemical_formula_iupac 'C14 H24 N2 O4'
_chemical_formula_moiety 'C14 H24 N2 O4'
_chemical_formula_sum 'C14 H24 N2 O4'
_chemical_formula_weight 284.35
_chemical_name_common
;
bis(ethyl-acetoacetate)ethylenediimine
;
_chemical_name_systematic
;
Diethyl 3,8-dimethyl-4,7-diazadec-2,8-dienedioate
;
_space_group_IT_number 15
_symmetry_cell_setting monoclinic
_symmetry_space_group_name_Hall '-C 2yc'
_symmetry_space_group_name_H-M 'C 1 2/c 1'
_atom_sites_solution_hydrogens geom
_atom_sites_solution_primary direct
_atom_sites_solution_secondary difmap
_audit_creation_method SHELXL97
_cell_angle_alpha 90.00
_cell_angle_beta 111.440(10)
_cell_angle_gamma 90.00
_cell_formula_units_Z 4
_cell_length_a 11.734(3)
_cell_length_b 10.566(2)
_cell_length_c 13.418(3)
_cell_measurement_reflns_used 850
_cell_measurement_temperature 293(2)
_cell_measurement_theta_max 20.23
_cell_measurement_theta_min 2.68
_cell_volume 1548.5(6)
_computing_cell_refinement SMART
_computing_data_collection 'SMART (Bruker, 2000)'
_computing_data_reduction 'SAINT (Bruker, 2000)'
_computing_molecular_graphics 'ORTEP-3 for Windows (Farrugia, 1997)'
_computing_publication_material SHELXTL
_computing_structure_refinement SHELXTL
_computing_structure_solution 'SHELXTL (Bruker, 2000)'
_diffrn_ambient_temperature 293(2)
_diffrn_measured_fraction_theta_full 0.998
_diffrn_measured_fraction_theta_max 0.998
_diffrn_measurement_device_type 'Bruker SMART Apex CCD area-detector'
_diffrn_measurement_method '\f and \w'
_diffrn_radiation_monochromator graphite
_diffrn_radiation_source 'fine-focus sealed tube'
_diffrn_radiation_type MoK\a
_diffrn_radiation_wavelength 0.71073
_diffrn_reflns_av_R_equivalents 0.0709
_diffrn_reflns_av_sigmaI/netI 0.0653
_diffrn_reflns_limit_h_max 14
_diffrn_reflns_limit_h_min -14
_diffrn_reflns_limit_k_max 8
_diffrn_reflns_limit_k_min -12
_diffrn_reflns_limit_l_max 14
_diffrn_reflns_limit_l_min -16
_diffrn_reflns_number 4031
_diffrn_reflns_theta_full 25.99
_diffrn_reflns_theta_max 25.99
_diffrn_reflns_theta_min 2.68
_diffrn_standards_decay_% 0
_diffrn_standards_interval_count 0
_diffrn_standards_interval_time 0
_diffrn_standards_number 0
_exptl_absorpt_coefficient_mu 0.089
_exptl_absorpt_correction_T_max 0.99
_exptl_absorpt_correction_T_min 0.98
_exptl_absorpt_correction_type multi-scan
_exptl_absorpt_process_details '(SADABS; Bruker, 2000)'
_exptl_crystal_colour colourless
_exptl_crystal_density_diffrn 1.220
_exptl_crystal_density_meas ?
_exptl_crystal_density_method 'not measured'
_exptl_crystal_description prism
_exptl_crystal_F_000 616
_exptl_crystal_size_max 0.25
_exptl_crystal_size_mid 0.15
_exptl_crystal_size_min 0.15
_refine_diff_density_max 0.108
_refine_diff_density_min -0.148
_refine_ls_extinction_method none
_refine_ls_goodness_of_fit_ref 0.914
_refine_ls_hydrogen_treatment constr
_refine_ls_matrix_type full
_refine_ls_number_parameters 93
_refine_ls_number_reflns 1520
_refine_ls_number_restraints 0
_refine_ls_restrained_S_all 0.914
_refine_ls_R_factor_all 0.0779
_refine_ls_R_factor_gt 0.0470
_refine_ls_shift/su_max 0.000
_refine_ls_shift/su_mean 0.000
_refine_ls_structure_factor_coef Fsqd
_refine_ls_weighting_details 'calc w = 1/[\s^2^(Fo^2^)+(0.0455P)^2^] where P=(Fo^2^+2Fc^2^)/3'
_refine_ls_weighting_scheme calc
_refine_ls_wR_factor_gt 0.1037
_refine_ls_wR_factor_ref 0.1123
_reflns_number_gt 946
_reflns_number_total 1520
_reflns_threshold_expression I>2\s(I)
_cod_data_source_file dn1052.cif
_cod_data_source_block I
_cod_depositor_comments
;
The following automatic conversions were performed:
'_symmetry_cell_setting' value 'Monoclinic' changed to 'monoclinic'
according to '/home/saulius/struct/CIF-dictionaries/cif_core.dic'
dictionary named 'cif_core.dic' version 2.4.1 from 2010-06-29.

Automatic conversion script
Id: cif_fix_enum 1527 2010-12-29 10:47:43Z saulius 

The following automatic conversions were performed:

'_symmetry_cell_setting' value 'Monoclinic' changed to 'monoclinic'
according to /home/saulius/struct/CIF-dictionaries/cif_core.dic
dictionary named 'cif_core.dic' version 2.4.1 from 2010-06-29.

Automatic conversion script
Id: cif_fix_values 1715 2011-07-08 13:25:40Z adriana 

The following automatic conversions were performed:

'_exptl_crystal_density_meas' value 'not measured' was changed to '?'
- the value is perceived as not measured.

Automatic conversion script
Id: cif_fix_values 3008 2015-01-20 13:52:24Z robertas 
;
_cod_original_sg_symbol_H-M 'C 2/c'
_cod_database_code 2014119
_cod_database_fobs_code 2014119

loop_
_symmetry_equiv_pos_as_xyz
'x, y, z'
'-x, y, -z+1/2'
'x+1/2, y+1/2, z'
'-x+1/2, y+1/2, -z+1/2'
'-x, -y, -z'
'x, -y, z-1/2'
'-x+1/2, -y+1/2, -z'
'x+1/2, -y+1/2, z-1/2'

loop_
_atom_site_label
_atom_site_fract_x
_atom_site_fract_y
_atom_site_fract_z
_atom_site_U_iso_or_equiv
_atom_site_adp_type
_atom_site_calc_flag
_atom_site_refinement_flags
_atom_site_occupancy
_atom_site_disorder_assembly
_atom_site_disorder_group
_atom_site_type_symbol
C1 0.63346(19) 0.99298(19) 0.38556(14) 0.0799(7) Uani d . 1 . . C
H1A 0.5979 1.0627 0.4098 0.120 Uiso calc R 1 . . H
H1B 0.6141 1.0003 0.3098 0.120 Uiso calc R 1 . . H
H1C 0.7207 0.9941 0.4220 0.120 Uiso calc R 1 . . H
C2 0.58367(19) 0.87270(18) 0.40878(14) 0.0722(6) Uani d . 1 . . C
H2A 0.4950 0.8730 0.3763 0.087 Uiso calc R 1 . . H
H2B 0.6143 0.8020 0.3798 0.087 Uiso calc R 1 . . H
C3 0.59892(15) 0.74921(19) 0.56145(14) 0.0559(5) Uani d . 1 . . C
C4 0.64768(14) 0.74732(17) 0.67556(13) 0.0543(5) Uani d . 1 . . C
H4 0.6858 0.8204 0.7108 0.065 Uiso calc R 1 . . H
C5 0.64255(15) 0.64664(17) 0.73649(13) 0.0516(5) Uani d . 1 . . C
C6 0.56509(14) 0.43002(17) 0.75074(13) 0.0531(5) Uani d . 1 . . C
H6A 0.6219 0.4318 0.8244 0.064 Uiso calc R 1 . . H
H6B 0.5790 0.3522 0.7185 0.064 Uiso calc R 1 . . H
C7 0.70155(17) 0.65551(18) 0.85594(12) 0.0661(6) Uani d . 1 . . C
H7A 0.6397 0.6510 0.8869 0.099 Uiso calc R 1 . . H
H7B 0.7445 0.7345 0.8751 0.099 Uiso calc R 1 . . H
H7C 0.7581 0.5868 0.8823 0.099 Uiso calc R 1 . . H
N 0.58968(12) 0.53648(14) 0.69409(10) 0.0536(4) Uani d . 1 . . N
H 0.5682 0.5285 0.6259 0.064 Uiso calc R 1 . . H
O1 0.54318(12) 0.66427(13) 0.50176(9) 0.0680(4) Uani d . 1 . . O
O2 0.62179(11) 0.86080(12) 0.52292(9) 0.0667(4) Uani d . 1 . . O

loop_
_atom_site_aniso_label
_atom_site_aniso_U_11
_atom_site_aniso_U_22
_atom_site_aniso_U_33
_atom_site_aniso_U_12
_atom_site_aniso_U_13
_atom_site_aniso_U_23
C1 0.0989(16) 0.0766(16) 0.0645(13) -0.0110(12) 0.0303(12) 0.0107(11)
C2 0.0907(14) 0.0717(15) 0.0516(12) -0.0127(11) 0.0228(10) 0.0043(10)
C3 0.0626(11) 0.0541(12) 0.0554(12) -0.0057(9) 0.0265(9) -0.0007(10)
C4 0.0587(11) 0.0551(12) 0.0503(10) -0.0089(9) 0.0214(8) -0.0062(9)
C5 0.0536(10) 0.0556(12) 0.0486(10) -0.0050(9) 0.0223(8) -0.0066(9)
C6 0.0628(10) 0.0487(11) 0.0496(10) 0.0032(8) 0.0227(8) -0.0003(8)
C7 0.0736(12) 0.0700(14) 0.0492(11) -0.0074(10) 0.0158(9) -0.0031(9)
N 0.0667(9) 0.0553(10) 0.0424(8) -0.0074(7) 0.0241(7) -0.0048(7)
O1 0.0880(9) 0.0632(9) 0.0513(8) -0.0215(7) 0.0237(6) -0.0062(7)
O2 0.0905(9) 0.0578(9) 0.0509(8) -0.0148(7) 0.0249(6) 0.0011(6)

loop_
_atom_type_symbol
_atom_type_description
_atom_type_scat_dispersion_real
_atom_type_scat_dispersion_imag
_atom_type_scat_source
C C 0.0033 0.0016 'International Tables Vol C Tables 4.2.6.8 and 6.1.1.4'
H H 0.0000 0.0000 'International Tables Vol C Tables 4.2.6.8 and 6.1.1.4'
O O 0.0106 0.0060 'International Tables Vol C Tables 4.2.6.8 and 6.1.1.4'
N N 0.0061 0.0033 'International Tables Vol C Tables 4.2.6.8 and 6.1.1.4'

loop_
_geom_angle_atom_site_label_1
_geom_angle_atom_site_label_2
_geom_angle_atom_site_label_3
_geom_angle_site_symmetry_1
_geom_angle_site_symmetry_3
_geom_angle
C2 C1 H1A . . 109.5
C2 C1 H1B . . 109.5
H1A C1 H1B . . 109.5
C2 C1 H1C . . 109.5
H1A C1 H1C . . 109.5
H1B C1 H1C . . 109.5
O2 C2 C1 . . 107.88(15)
O2 C2 H2A . . 110.1
C1 C2 H2A . . 110.1
O2 C2 H2B . . 110.1
C1 C2 H2B . . 110.1
H2A C2 H2B . . 108.4
O1 C3 O2 . . 121.54(16)
O1 C3 C4 . . 127.05(17)
O2 C3 C4 . . 111.40(16)
C5 C4 C3 . . 124.73(17)
C5 C4 H4 . . 117.6
C3 C4 H4 . . 117.6
N C5 C4 . . 122.65(15)
N C5 C7 . . 117.93(16)
C4 C5 C7 . . 119.38(16)
N C6 C6 . 2_656 112.71(11)
N C6 H6A . . 109.0
C6 C6 H6A 2_656 . 109.0
N C6 H6B . . 109.0
C6 C6 H6B 2_656 . 109.0
H6A C6 H6B . . 107.8
C5 C7 H7A . . 109.5
C5 C7 H7B . . 109.5
H7A C7 H7B . . 109.5
C5 C7 H7C . . 109.5
H7A C7 H7C . . 109.5
H7B C7 H7C . . 109.5
C5 N C6 . . 127.00(14)
C5 N H . . 116.5
C6 N H . . 116.5
C3 O2 C2 . . 117.13(13)

loop_
_geom_bond_atom_site_label_1
_geom_bond_atom_site_label_2
_geom_bond_site_symmetry_2
_geom_bond_distance
_geom_bond_publ_flag
C1 C2 . 1.479(2) yes
C1 H1A . 0.9600 ?
C1 H1B . 0.9600 ?
C1 H1C . 0.9600 ?
C2 O2 . 1.436(2) yes
C2 H2A . 0.9700 ?
C2 H2B . 0.9700 ?
C3 O1 . 1.221(2) yes
C3 O2 . 1.353(2) yes
C3 C4 . 1.425(2) yes
C4 C5 . 1.356(2) yes
C4 H4 . 0.9300 ?
C5 N . 1.344(2) yes
C5 C7 . 1.499(2) yes
C6 N . 1.445(2) yes
C6 C6 2_656 1.520(3) yes
C6 H6A . 0.9700 ?
C6 H6B . 0.9700 ?
C7 H7A . 0.9600 ?
C7 H7B . 0.9600 ?
C7 H7C . 0.9600 ?
N H . 0.8600 ?

loop_
_geom_hbond_atom_site_label_D
_geom_hbond_atom_site_label_H
_geom_hbond_atom_site_label_A
_geom_hbond_site_symmetry_A
_geom_hbond_distance_DH
_geom_hbond_distance_HA
_geom_hbond_distance_DA
_geom_hbond_angle_DHA
_geom_hbond_publ_flag
N H O1 . 0.86 2.14 2.7841(18) 132 yes
N H O1 5_666 0.86 2.67 3.292(2) 130 yes

loop_
_geom_torsion_atom_site_label_1
_geom_torsion_atom_site_label_2
_geom_torsion_atom_site_label_3
_geom_torsion_atom_site_label_4
_geom_torsion_site_symmetry_1
_geom_torsion
O1 C3 C4 C5 . 2.2(3)
O2 C3 C4 C5 . -177.66(16)
C3 C4 C5 N . -0.1(3)
C3 C4 C5 C7 . 177.78(15)
C4 C5 N C6 . -171.27(16)
C7 C5 N C6 . 10.9(2)
C6 C6 N C5 2_656 96.2(2)
O1 C3 O2 C2 . -3.3(3)
C4 C3 O2 C2 . 176.53(14)
C1 C2 O2 C3 . -171.74(16)
